data_2105511
loop_
_publ_author_name
'Ferguson, G.'
'Glidewell, C.'
'Gregson, R. M.'
'Meehan, P. R.'

_publ_section_title
;
 Crystal Engineering Using Bis- and Tris-phenols. Adducts with
 1,4,8,11-Tetraazacyclotetradecane (Cyclam): Isolated Ladders in the
 Adduct with 4,4'-Thiodiphenol, Tethered Ladders in the Adduct with
 4,4'-Sulfonyldiphenol and Two Interwoven Three-Dimensional Networks in
 the Adduct with 1,1,1-Tris(4-hydroxyphenyl)ethane
;
_journal_issue 2
_journal_name_full 'Acta Crystallographica Section B'
_journal_page_first 139
_journal_page_last 150
_journal_paper_doi 10.1107/S0108768197010136
_journal_volume 54
_journal_year 1998
_chemical_formula_moiety 'C34 H44 N4 O4 S2 '
_chemical_formula_sum 'C34 H44 N4 O4 S2'
_chemical_formula_weight 636.85
_chemical_name_systematic
;
4,4'-Thiodiphenol-1,4,8,11-tetraazacyclotetradecane (2/1)
;
_space_group_IT_number 14
_symmetry_cell_setting monoclinic
_symmetry_space_group_name_Hall '-P 2ybc'
_symmetry_space_group_name_H-M 'P 1 21/c 1'
_cell_angle_alpha 90.00
_cell_angle_beta 103.127(10)
_cell_angle_gamma 90.00
_cell_formula_units_Z 2
_cell_length_a 11.1602(12)
_cell_length_b 10.8084(12)
_cell_length_c 14.001(2)
_cell_measurement_reflns_used 25
_cell_measurement_temperature 294.0(10)
_cell_measurement_theta_max 17.89
_cell_measurement_theta_min 10.31
_cell_volume 1644.7(4)
_computing_cell_refinement 'SET4 and CELDIM (Enraf-Nonius, 1992)'
_computing_data_collection 'CAD4 (Enraf-Nonius, 1992)'
_computing_data_reduction 'DATRD2 in NRCVAX96 (Gabe et al., 1989)'
_computing_molecular_graphics 'NRCVAX96, ORTEP (Johnson, 1976), PLATON (Spek, 1996a), PLUTON (Spek 1996b)'
_computing_publication_material 'NRCVAX96, SHELXL93  and WordPerfect macro PRPCIF97 (Ferguson, 1997)'
_computing_structure_refinement 'NRCVAX96 and SHELXL93 (Sheldrick, 1993)'
_computing_structure_solution 'SOLVER in NRCVAX96'
_diffrn_ambient_temperature 294.0(10)
_diffrn_measurement_device 'Enraf-Nonius CAD-4'
_diffrn_measurement_method \q/2\q
_diffrn_radiation_monochromator graphite
_diffrn_radiation_source 'X-ray tube'
_diffrn_radiation_type MoK\a
_diffrn_radiation_wavelength 0.7107
_diffrn_reflns_av_R_equivalents 0.006
_diffrn_reflns_av_sigmaI/netI 0.0645
_diffrn_reflns_limit_h_max 14
_diffrn_reflns_limit_h_min -14
_diffrn_reflns_limit_k_max 13
_diffrn_reflns_limit_k_min 0
_diffrn_reflns_limit_l_max 18
_diffrn_reflns_limit_l_min 0
_diffrn_reflns_number 4130
_diffrn_reflns_theta_full 27.41
_diffrn_reflns_theta_max 27.41
_diffrn_reflns_theta_min 2.40
_diffrn_standards_decay_% 'no decay, variation 0.5'
_diffrn_standards_interval_time 720
_diffrn_standards_number 3
_exptl_absorpt_coefficient_mu 0.206
_exptl_absorpt_correction_T_max 0.9817
_exptl_absorpt_correction_T_min 0.9628
_exptl_absorpt_correction_type 'Gaussian (north et al., 1968)'
_exptl_absorpt_process_details '(North et al., 1968)'
_exptl_crystal_colour colourless
_exptl_crystal_density_diffrn 1.286
_exptl_crystal_density_meas ?
_exptl_crystal_description plate
_exptl_crystal_F_000 680
_exptl_crystal_size_max 0.33
_exptl_crystal_size_mid 0.19
_exptl_crystal_size_min 0.09
_refine_diff_density_max 0.181
_refine_diff_density_min -0.192
_refine_ls_extinction_coef 0.0013(9)
_refine_ls_extinction_method 'SHELXL93 (Sheldrick, 1993)'
_refine_ls_goodness_of_fit_all 0.964
_refine_ls_goodness_of_fit_ref 1.192
_refine_ls_hydrogen_treatment constr
_refine_ls_matrix_type full
_refine_ls_number_parameters 205
_refine_ls_number_reflns 3747
_refine_ls_number_restraints 0
_refine_ls_restrained_S_all 0.964
_refine_ls_restrained_S_obs 1.192
_refine_ls_R_factor_all 0.1067
_refine_ls_R_factor_gt 0.0454
_refine_ls_shift/su_max -0.001
_refine_ls_shift/su_mean 0.000
_refine_ls_structure_factor_coef Fsqd
_refine_ls_weighting_scheme
;calc w = 1/[\s^2^(Fo^2^) + (0.0550P)^2^], where P = (Fo^2^ +
2Fc^2^)/3
;
_refine_ls_wR_factor_all 0.1160
_refine_ls_wR_factor_ref 0.1029
_reflns_number_gt 2023
_reflns_number_total 3747
_reflns_threshold_expression I>2\s(I)
_cod_data_source_file ab0380.cif
_cod_data_source_block 1
_cod_depositor_comments
;
The following automatic conversions were performed:

'_exptl_crystal_density_meas' value 'not measured' was changed to '?'
- the value is perceived as not measured.

Automatic conversion script
Id: cif_fix_values 3008 2015-01-20 13:52:24Z robertas 
;
_cod_original_cell_volume 1644.7(3)
_cod_original_sg_symbol_H-M 'P 21/c'
_cod_database_code 2105511

loop_
_symmetry_equiv_pos_as_xyz
'x, y, z'
'-x, y+1/2, -z+1/2'
'-x, -y, -z'
'x, -y-1/2, z-1/2'

loop_
_atom_site_label
_atom_site_fract_x
_atom_site_fract_y
_atom_site_fract_z
_atom_site_U_iso_or_equiv
_atom_site_adp_type
_atom_site_calc_flag
_atom_site_refinement_flags
_atom_site_occupancy
_atom_site_type_symbol
S1 0.55042(5) 0.18244(6) -0.41081(5) 0.0574(2) Uani d . 1 S
O1 0.19678(12) 0.05855(15) -0.16811(10) 0.0549(4) Uani d . 1 O
O2 1.01827(15) -0.0778(2) -0.24402(13) 0.0559(4) Uani d . 1 O
C11 0.4520(2) 0.1362(2) -0.3339(2) 0.0421(5) Uani d . 1 C
C12 0.4569(2) 0.1952(2) -0.2456(2) 0.0488(6) Uani d . 1 C
C13 0.3752(2) 0.1658(2) -0.1884(2) 0.0483(6) Uani d . 1 C
C14 0.2813(2) 0.0799(2) -0.21933(15) 0.0415(5) Uani d . 1 C
C15 0.2794(2) 0.0186(2) -0.3075(2) 0.0484(6) Uani d . 1 C
C16 0.3636(2) 0.0455(2) -0.3634(2) 0.0477(5) Uani d . 1 C
C21 0.6911(2) 0.1050(2) -0.35868(14) 0.0424(5) Uani d . 1 C
C22 0.6989(2) -0.0224(2) -0.3606(2) 0.0482(6) Uani d . 1 C
C23 0.8087(2) -0.0823(2) -0.3220(2) 0.0482(5) Uani d . 1 C
C24 0.9141(2) -0.0143(2) -0.28236(15) 0.0417(5) Uani d . 1 C
C25 0.9069(2) 0.1138(2) -0.28223(15) 0.0438(5) Uani d . 1 C
C26 0.7960(2) 0.1725(2) -0.31893(14) 0.0431(5) Uani d . 1 C
N31 0.1724(2) 0.0845(2) 0.01429(14) 0.0610(6) Uani d . 1 N
C32 0.1420(3) 0.2076(3) 0.0489(2) 0.0863(10) Uani d . 1 C
C33 0.0174(3) 0.2486(3) -0.0061(2) 0.0882(10) Uani d . 1 C
N34 -0.0765(2) 0.1606(2) 0.00709(14) 0.0628(6) Uani d . 1 N
C35 -0.2000(3) 0.1943(3) -0.0494(2) 0.0921(11) Uani d . 1 C
C36 -0.2979(3) 0.1025(4) -0.0365(2) 0.0983(12) Uani d . 1 C
C37 -0.2829(2) -0.0238(4) -0.0755(2) 0.0956(11) Uani d . 1 C
H2 1.0751 -0.0285 -0.2232 0.087(10) Uiso d . 1 H
H12 0.5162 0.2557 -0.2243 0.059 Uiso calc R 1 H
H13 0.3830 0.2041 -0.1278 0.058 Uiso calc R 1 H
H15 0.2201 -0.0418 -0.3292 0.058 Uiso calc R 1 H
H16 0.3608 0.0023 -0.4213 0.057 Uiso calc R 1 H
H22 0.6293 -0.0686 -0.3882 0.058 Uiso calc R 1 H
H23 0.8121 -0.1682 -0.3226 0.058 Uiso calc R 1 H
H25 0.9771 0.1604 -0.25731 0.053 Uiso calc R 1 H
H26 0.7918 0.2584 -0.31690 0.052 Uiso calc R 1 H
H31A 0.1837 0.0927 -0.04703 0.073 Uiso calc R 1 H
H31E 0.1074 0.0342 0.01121 0.073 Uiso calc PR 0.81(3) H
H32A 0.2032 0.2674 0.0396 0.104 Uiso calc R 1 H
H32B 0.1438 0.2036 0.1184 0.104 Uiso calc R 1 H
H33A -0.0007 0.3294 0.0173 0.106 Uiso calc R 1 H
H33B 0.0166 0.2557 -0.0753 0.106 Uiso calc R 1 H
H34A -0.0773 0.1567 0.07115 0.075 Uiso calc R 1 H
H34E -0.0570 0.0850 -0.01167 0.075 Uiso calc PR 0.19(3) H
H35A -0.1989 0.1991 -0.1184 0.111 Uiso calc R 1 H
H35B -0.2212 0.2755 -0.0289 0.111 Uiso calc R 1 H
H36A -0.2967 0.0959 0.0328 0.118 Uiso calc R 1 H
H36B -0.3779 0.1345 -0.0694 0.118 Uiso calc R 1 H
H37A -0.3553 -0.0732 -0.0749 0.115 Uiso calc R 1 H
H37B -0.2742 -0.0178 -0.1427 0.115 Uiso calc R 1 H

loop_
_atom_site_aniso_label
_atom_site_aniso_U_11
_atom_site_aniso_U_22
_atom_site_aniso_U_33
_atom_site_aniso_U_12
_atom_site_aniso_U_13
_atom_site_aniso_U_23
S1 0.0366(3) 0.0716(4) 0.0644(4) 0.0024(3) 0.0124(3) 0.0266(3)
O1 0.0357(8) 0.0834(12) 0.0477(9) -0.0053(8) 0.0139(7) -0.0076(8)
O2 0.0382(9) 0.0524(10) 0.0756(11) 0.0023(8) 0.0097(8) 0.0049(9)
C11 0.0282(10) 0.0484(12) 0.0502(12) 0.0037(10) 0.0100(9) 0.0094(10)
C12 0.0290(10) 0.0506(14) 0.0625(14) -0.0043(10) 0.0015(10) -0.0033(11)
C13 0.0343(11) 0.0577(14) 0.0496(12) 0.0009(11) 0.0030(9) -0.0145(11)
C14 0.0290(10) 0.0498(13) 0.0446(12) 0.0042(10) 0.0059(9) -0.0001(10)
C15 0.0434(12) 0.0516(14) 0.0516(13) -0.0128(11) 0.0136(10) -0.0072(11)
C16 0.0464(12) 0.0514(13) 0.0469(13) -0.0029(11) 0.0137(10) -0.0048(11)
C21 0.0342(11) 0.0536(14) 0.0410(11) -0.0021(10) 0.0119(9) 0.0061(10)
C22 0.0367(12) 0.0526(15) 0.0544(13) -0.0097(11) 0.0086(10) -0.0016(11)
C23 0.0436(12) 0.0438(13) 0.0589(14) -0.0037(11) 0.0153(11) -0.0045(11)
C24 0.0350(11) 0.0499(13) 0.0438(12) 0.0015(10) 0.0165(9) 0.0017(10)
C25 0.0349(11) 0.0498(14) 0.0470(12) -0.0088(10) 0.0098(9) 0.0002(10)
C26 0.0431(12) 0.0425(12) 0.0456(12) -0.0026(10) 0.0140(9) 0.0036(10)
N31 0.0509(12) 0.0880(15) 0.0487(11) -0.0160(11) 0.0206(9) -0.0166(11)
C32 0.109(3) 0.077(2) 0.086(2) -0.041(2) 0.049(2) -0.032(2)
C33 0.147(3) 0.050(2) 0.085(2) 0.001(2) 0.063(2) -0.0015(15)
N34 0.0826(15) 0.0600(13) 0.0533(12) 0.0229(12) 0.0308(11) 0.0087(10)
C35 0.117(3) 0.111(2) 0.057(2) 0.073(2) 0.039(2) 0.026(2)
C36 0.061(2) 0.182(4) 0.052(2) 0.058(2) 0.0142(14) 0.006(2)
C37 0.047(2) 0.184(4) 0.053(2) 0.002(2) 0.0054(13) -0.026(2)

loop_
_atom_type_symbol
_atom_type_description
_atom_type_scat_dispersion_real
_atom_type_scat_dispersion_imag
_atom_type_scat_source
C C 0.0033 0.0016 'International Tables Vol C Tables 4.2.6.8 and 6.1.1.4'
H H 0.0000 0.0000 'International Tables Vol C Tables 4.2.6.8 and 6.1.1.4'
N N 0.0061 0.0033 'International Tables Vol C Tables 4.2.6.8 and 6.1.1.4'
O O 0.0106 0.0060 'International Tables Vol C Tables 4.2.6.8 and 6.1.1.4'
S S 0.1246 0.1234 'International Tables Vol C Tables 4.2.6.8 and 6.1.1.4'

loop_
_geom_angle_atom_site_label_1
_geom_angle_atom_site_label_2
_geom_angle_atom_site_label_3
_geom_angle_site_symmetry_1
_geom_angle_site_symmetry_3
_geom_angle
_geom_angle_publ_flag
S1 C11 C12 . . 120.6(2) yes
S1 C11 C16 . . 121.0(2) yes
C11 S1 C21 . . 103.21(9) yes
C11 C12 C13 . . 121.0(2) yes
C11 C16 C15 . . 120.6(2) yes
C12 C11 C16 . . 118.3(2) yes
C12 C13 C14 . . 121.5(2) yes
C13 C14 C15 . . 116.8(2) yes
C14 C15 C16 . . 121.6(2) yes
O1 C14 C13 . . 121.6(2) yes
O1 C14 C15 . . 121.6(2) yes
S1 C21 C22 . . 120.9(2) yes
S1 C21 C26 . . 120.1(2) yes
C21 C22 C23 . . 120.9(2) yes
C21 C26 C25 . . 120.7(2) yes
C22 C21 C26 . . 118.9(2) yes
C22 C23 C24 . . 120.2(2) yes
C23 C24 C25 . . 118.9(2) yes
C24 C25 C26 . . 120.4(2) yes
O2 C24 C23 . . 117.6(2) yes
O2 C24 C25 . . 123.5(2) yes
N31 C32 C33 . . 110.7(2) yes
N31 C37 C36 3 . 109.9(2) yes
C32 N31 C37 . 3 115.5(2) yes
N34 C33 C32 . . 110.7(2) yes
N34 C35 C36 . . 112.7(2) yes
C33 N34 C35 . . 112.5(2) yes
C35 C36 C37 . . 114.2(2) yes

loop_
_geom_bond_atom_site_label_1
_geom_bond_atom_site_label_2
_geom_bond_site_symmetry_2
_geom_bond_distance
_geom_bond_publ_flag
S1 C11 . 1.776(2) yes
S1 C21 . 1.783(2) yes
O1 C14 . 1.328(2) yes
O2 C24 . 1.352(2) yes
C11 C12 . 1.381(3) yes
C11 C16 . 1.386(3) yes
C12 C13 . 1.381(3) yes
C13 C14 . 1.393(3) yes
C14 C15 . 1.397(3) yes
C15 C16 . 1.383(3) yes
C21 C22 . 1.380(3) yes
C21 C26 . 1.385(3) yes
C22 C23 . 1.382(3) yes
C23 C24 . 1.392(3) yes
C24 C25 . 1.386(3) yes
C25 C26 . 1.382(3) yes
N31 C32 . 1.481(3) yes
N31 C37 3 1.484(3) yes
C32 C33 . 1.496(4) yes
C33 N34 . 1.458(3) yes
N34 C35 . 1.471(3) yes
C35 C36 . 1.516(4) yes
C36 C37 . 1.494(4) yes

loop_
_geom_hbond_atom_site_label_D
_geom_hbond_atom_site_label_H
_geom_hbond_atom_site_label_A
_geom_hbond_site_symmetry_A
_geom_hbond_distance_DH
_geom_hbond_distance_HA
_geom_hbond_distance_DA
_geom_hbond_angle_DHA
_geom_hbond_publ_flag
O2 H2 O1 1_655 0.83 1.69 2.512(2) 172 yes
N31 H31A O1 . 0.90 1.77 2.644(2) 162 yes
N31 H31E N34 . 0.90 2.46 2.877(3) 109 yes
N31 H31E N34 3_555 0.90 2.14 2.847(3) 135 yes
N34 H34A O2 3_655 0.90 2.51 3.354(3) 157 yes
C36 H36A O1 3_555 0.97 2.58 3.323(4) 133 yes

loop_
_geom_torsion_atom_site_label_1
_geom_torsion_atom_site_label_2
_geom_torsion_atom_site_label_3
_geom_torsion_atom_site_label_4
_geom_torsion_site_symmetry_1
_geom_torsion_site_symmetry_4
_geom_torsion
_geom_torsion_publ_flag
C21 S1 C11 C12 . . 81.9(2) yes
C21 S1 C11 C16 . . -102.0(2) yes
C16 C11 C12 C13 . . -0.7(3) yes
S1 C11 C12 C13 . . 175.5(2) yes
C11 C12 C13 C14 . . -3.0(3) yes
C12 C13 C14 O1 . . -174.6(2) yes
C12 C13 C14 C15 . . 4.5(3) yes
O1 C14 C15 C16 . . 176.6(2) yes
C13 C14 C15 C16 . . -2.6(3) yes
C14 C15 C16 C11 . . -0.9(3) yes
C12 C11 C16 C15 . . 2.6(3) yes
S1 C11 C16 C15 . . -173.6(2) yes
C11 S1 C21 C22 . . 66.3(2) yes
C11 S1 C21 C26 . . -116.3(2) yes
C26 C21 C22 C23 . . 1.2(3) yes
S1 C21 C22 C23 . . 178.6(2) yes
C21 C22 C23 C24 . . -1.4(3) yes
C22 C23 C24 O2 . . 178.8(2) yes
C22 C23 C24 C25 . . 0.1(3) yes
O2 C24 C25 C26 . . -177.2(2) yes
C23 C24 C25 C26 . . 1.4(3) yes
C24 C25 C26 C21 . . -1.7(3) yes
C22 C21 C26 C25 . . 0.4(3) yes
S1 C21 C26 C25 . . -177.12(15) yes
C37 N31 C32 C33 3 . -169.0(2) yes
N31 C32 C33 N34 . . 59.5(3) yes
C32 C33 N34 C35 . . -177.4(2) yes
C33 N34 C35 C36 . . 179.6(2) yes
N34 C35 C36 C37 . . -64.8(3) yes
C35 C36 C37 N31 . 3 68.9(3) yes
